data_7703418
loop_
_publ_author_name
'Chakraborty, Biswarup'
'Ghosh, Ivy'
'Jana, Rahul Dev'
'Paine, Tapan Kanti'

_publ_section_title
;
 Oxidative C-N bond cleavage of (2-pyridylmethyl)amine-based tetradentate
 supporting ligands in ternary cobalt(ii)-carboxylate complexes.
;
_journal_issue 11
_journal_name_full 'Dalton transactions (Cambridge, England : 2003)'
_journal_page_first 3463
_journal_page_last 3472
_journal_paper_doi 10.1039/c9dt04438h
_journal_volume 49
_journal_year 2020
_chemical_formula_moiety 'C24 H16 Co N6 O4, C24 H20 B'
_chemical_formula_sum 'C48 H36 B Co N6 O4'
_chemical_formula_weight 830.57
_space_group_IT_number 2
_space_group_name_Hall '-P 1'
_space_group_name_H-M_alt 'P -1'
_symmetry_cell_setting triclinic
_symmetry_space_group_name_H-M 'P -1'
_atom_sites_solution_hydrogens geom
_atom_sites_solution_primary direct
_atom_sites_solution_secondary difmap
_audit_creation_method SHELXL-97
_audit_update_record
;
2019-11-06 deposited with the CCDC.	2020-01-31 downloaded from the CCDC.
;
_cell_angle_alpha 102.166(6)
_cell_angle_beta 100.967(6)
_cell_angle_gamma 113.879(4)
_cell_formula_units_Z 2
_cell_length_a 13.263(2)
_cell_length_b 14.740(3)
_cell_length_c 15.250(5)
_cell_measurement_reflns_used 2706
_cell_measurement_temperature 120(2)
_cell_measurement_theta_max 19.21
_cell_measurement_theta_min 2.24
_cell_volume 2535.1(11)
_computing_cell_refinement 'Bruker SMART'
_computing_data_collection 'Bruker SMART'
_computing_data_reduction 'Bruker SAINT'
_computing_molecular_graphics 'Bruker SHELXTL'
_computing_publication_material 'Mercury 2.3'
_computing_structure_refinement 'SHELXL-97 (Sheldrick, 1997)'
_computing_structure_solution 'SHELXS-97 (Sheldrick, 1990)'
_diffrn_ambient_temperature 120(2)
_diffrn_measured_fraction_theta_full 0.998
_diffrn_measured_fraction_theta_max 0.998
_diffrn_measurement_device_type 'CCD area detector'
_diffrn_measurement_method 'phi and omega scans'
_diffrn_radiation_monochromator graphite
_diffrn_radiation_source 'fine-focus sealed tube'
_diffrn_radiation_type MoK\a
_diffrn_radiation_wavelength 0.71073
_diffrn_reflns_av_R_equivalents 0.0514
_diffrn_reflns_av_sigmaI/netI 0.0553
_diffrn_reflns_limit_h_max 11
_diffrn_reflns_limit_h_min -12
_diffrn_reflns_limit_k_max 13
_diffrn_reflns_limit_k_min -13
_diffrn_reflns_limit_l_max 14
_diffrn_reflns_limit_l_min -14
_diffrn_reflns_number 13439
_diffrn_reflns_theta_full 19.34
_diffrn_reflns_theta_max 19.34
_diffrn_reflns_theta_min 1.44
_exptl_absorpt_coefficient_mu 0.382
_exptl_absorpt_correction_T_max 0.9849
_exptl_absorpt_correction_T_min 0.9738
_exptl_absorpt_correction_type multi-scan
_exptl_absorpt_process_details Sadabs
_exptl_crystal_colour Red
_exptl_crystal_density_diffrn 1.088
_exptl_crystal_density_method 'not measured'
_exptl_crystal_description Plate
_exptl_crystal_F_000 860
_exptl_crystal_size_max 0.07
_exptl_crystal_size_mid 0.05
_exptl_crystal_size_min 0.04
_platon_squeeze_details
;
The unit cell contains 10 acetonitrile molecules which have been treated as a diffuse contribution to the overall scatterin without 
specific atom positions by SQUEEZE/PLATON.
;
_refine_diff_density_max 0.983
_refine_diff_density_min -0.244
_refine_diff_density_rms 0.056
_refine_ls_extinction_method none
_refine_ls_goodness_of_fit_ref 1.963
_refine_ls_hydrogen_treatment constr
_refine_ls_matrix_type full
_refine_ls_number_parameters 541
_refine_ls_number_reflns 4292
_refine_ls_number_restraints 0
_refine_ls_restrained_S_all 1.963
_refine_ls_R_factor_all 0.0722
_refine_ls_R_factor_gt 0.0536
_refine_ls_shift/su_max 0.000
_refine_ls_shift/su_mean 0.000
_refine_ls_structure_factor_coef Fsqd
_refine_ls_weighting_details 'calc w=1/[\s^2^(Fo^2^)+(0.0000P)^2^+0.0000P] where P=(Fo^2^+2Fc^2^)/3'
_refine_ls_weighting_scheme calc
_refine_ls_wR_factor_gt 0.0892
_refine_ls_wR_factor_ref 0.0912
_reflns_number_gt 3182
_reflns_number_total 4292
_reflns_threshold_expression >2sigma(I)
_cod_data_source_file c9dt04438h2.cif
_cod_data_source_block bcp
_cod_depositor_comments
;
The following automatic conversions were performed:

data item '_exptl_absorpt_correction_type' value 'Multi-Scan' was
changed to 'multi-scan' in accordance with the
/home/data/users/saulius/crontab/automatic-downloads/rss-feeds/RSC/lib/dictionaries/cif_core.dic
dictionary named 'cif_core.dic' version 2.4.2 last updated on
2011-04-26.

data item '_symmetry_cell_setting' value 'Triclinic' was changed to
'triclinic' in accordance with the
/home/data/users/saulius/crontab/automatic-downloads/rss-feeds/RSC/lib/dictionaries/cif_core.dic
dictionary named 'cif_core.dic' version 2.4.2 last updated on
2011-04-26.

Automatic conversion script
Id: cif_fix_values 7556 2019-12-06 15:28:31Z antanas 

 Adding full bibliography for 7703417--7703421.cif.
;
_cod_original_cell_volume 2535.1(10)
_cod_original_sg_symbol_H-M P-1
_cod_database_code 7703418

loop_
_symmetry_equiv_pos_as_xyz
'x, y, z'
'-x, -y, -z'

loop_
_atom_site_label
_atom_site_type_symbol
_atom_site_fract_x
_atom_site_fract_y
_atom_site_fract_z
_atom_site_U_iso_or_equiv
_atom_site_adp_type
_atom_site_occupancy
_atom_site_symmetry_multiplicity
_atom_site_calc_flag
_atom_site_refinement_flags
Co1 Co 0.99903(7) 0.26581(6) 0.06237(6) 0.0329(3) Uani 1 1 d .
N5 N 1.0359(4) 0.1566(3) 0.0758(3) 0.0256(12) Uani 1 1 d .
N2 N 0.9600(4) 0.3744(4) 0.0532(4) 0.0307(13) Uani 1 1 d .
N4 N 1.1172(3) 0.2968(4) -0.0009(3) 0.0249(12) Uani 1 1 d .
N1 N 1.1088(4) 0.3688(4) 0.1797(3) 0.0343(13) Uani 1 1 d .
C7 C 1.1533(5) 0.3732(5) -0.0402(4) 0.0389(18) Uani 1 1 d .
H7 H 1.1203 0.4182 -0.0381 0.047 Uiso 1 1 calc R
C25 C 0.8436(5) 0.0927(5) -0.1139(5) 0.0410(17) Uani 1 1 d .
H25 H 0.8803 0.0543 -0.0967 0.049 Uiso 1 1 calc R
O2 O 1.0020(3) 0.5442(3) 0.1376(3) 0.0481(13) Uani 1 1 d .
O3 O 1.1617(3) 0.0879(3) 0.0481(3) 0.0415(12) Uani 1 1 d .
O1 O 0.8178(3) 0.4056(3) -0.0319(3) 0.0420(12) Uani 1 1 d .
C79 C 1.1666(5) 0.2296(5) -0.0051(4) 0.0342(17) Uani 1 1 d .
N6 N 0.8890(4) 0.2057(4) 0.1271(3) 0.0342(13) Uani 1 1 d .
O4 O 1.0030(3) 0.0314(3) 0.1521(3) 0.0438(12) Uani 1 1 d .
C8 C 0.9855(5) 0.0986(5) 0.1268(4) 0.0351(17) Uani 1 1 d .
C77 C 1.2521(5) 0.2409(5) -0.0463(4) 0.0463(19) Uani 1 1 d .
H5 H 1.2858 0.1964 -0.0476 0.056 Uiso 1 1 calc R
C22 C 0.8219(6) 0.2443(5) -0.0846(5) 0.0369(17) Uani 1 1 d .
C11 C 0.5305(6) 0.6734(5) 0.6796(5) 0.0313(16) Uani 1 1 d .
C75 C 1.1076(5) 0.4640(5) 0.1980(5) 0.0296(16) Uani 1 1 d .
C73 C 1.1893(6) 0.3608(5) 0.2419(5) 0.0434(18) Uani 1 1 d .
H1 H 1.1938 0.2982 0.2290 0.052 Uiso 1 1 calc R
C71 C 1.2651(5) 0.4405(6) 0.3235(5) 0.0516(19) Uani 1 1 d .
H2 H 1.3182 0.4313 0.3654 0.062 Uiso 1 1 calc R
C6 C 1.2877(5) 0.3211(6) -0.0865(4) 0.0526(19) Uani 1 1 d .
H6 H 1.3453 0.3299 -0.1153 0.063 Uiso 1 1 calc R
C17 C 0.3143(6) 0.6018(5) 0.6942(5) 0.0428(18) Uani 1 1 d .
C15 C 0.4835(5) 0.7162(5) 0.8482(5) 0.0358(17) Uani 1 1 d .
C13 C 0.4617(6) 0.5271(5) 0.7576(5) 0.0373(17) Uani 1 1 d .
C12 C 0.6422(6) 0.7557(5) 0.7139(4) 0.0344(16) Uani 1 1 d .
H12 H 0.6726 0.7919 0.7782 0.041 Uiso 1 1 calc R
C14 C 0.5560(6) 0.5352(5) 0.8232(5) 0.056(2) Uani 1 1 d .
H14 H 0.6103 0.6007 0.8654 0.067 Uiso 1 1 calc R
C16 C 0.4539(5) 0.6828(5) 0.9232(5) 0.0441(18) Uani 1 1 d .
H16 H 0.4230 0.6117 0.9157 0.053 Uiso 1 1 calc R
C18 C 0.7359(6) 0.1829(6) 0.1924(5) 0.062(2) Uani 1 1 d .
H18 H 0.6829 0.2050 0.2072 0.075 Uiso 1 1 calc R
C19 C 0.7391(7) 0.0995(6) 0.2165(5) 0.076(2) Uani 1 1 d .
H19 H 0.6875 0.0628 0.2451 0.091 Uiso 1 1 calc R
C20 C 0.6686(6) 0.7329(6) 0.5604(5) 0.0444(18) Uani 1 1 d .
H20 H 0.7132 0.7538 0.5212 0.053 Uiso 1 1 calc R
C21 C 0.4966(8) 0.3521(7) 0.7685(6) 0.054(2) Uani 1 1 d .
H21 H 0.5098 0.2954 0.7717 0.065 Uiso 1 1 calc R
N3 N 0.8796(4) 0.1901(4) -0.0566(3) 0.0307(13) Uani 1 1 d .
C27 C 0.8664(6) 0.3519(5) -0.0189(4) 0.0364(17) Uani 1 1 d .
C24 C 0.7551(6) 0.0485(5) -0.1966(5) 0.057(2) Uani 1 1 d .
H24 H 0.7339 -0.0185 -0.2348 0.068 Uiso 1 1 calc R
C26 C 0.7309(6) 0.2003(5) -0.1669(5) 0.056(2) Uani 1 1 d .
H26 H 0.6929 0.2382 -0.1831 0.067 Uiso 1 1 calc R
C29 C 1.1243(5) 0.1485(5) 0.0424(4) 0.0319(16) Uani 1 1 d .
C69 C 1.2385(6) 0.3860(5) -0.0835(4) 0.0500(19) Uani 1 1 d .
H30 H 1.2620 0.4390 -0.1106 0.060 Uiso 1 1 calc R
C70 C 0.8933(5) 0.1247(5) 0.1513(4) 0.0371(17) Uani 1 1 d .
C67 C 0.8087(6) 0.2343(5) 0.1473(4) 0.0493(19) Uani 1 1 d .
H32 H 0.8033 0.2894 0.1301 0.059 Uiso 1 1 calc R
C65 C 0.4925(5) 0.6196(5) 0.5820(5) 0.0373(17) Uani 1 1 d .
H34 H 0.4189 0.5626 0.5561 0.045 Uiso 1 1 calc R
C72 C 0.5567(6) 0.6461(5) 0.5238(5) 0.0459(18) Uani 1 1 d .
H33 H 0.5274 0.6074 0.4600 0.055 Uiso 1 1 calc R
C74 C 0.7102(5) 0.7862(4) 0.6571(5) 0.0418(18) Uani 1 1 d .
H35 H 0.7842 0.8426 0.6834 0.050 Uiso 1 1 calc R
C63 C 0.5714(6) 0.4491(7) 0.8277(5) 0.060(2) Uani 1 1 d .
H36 H 0.6356 0.4583 0.8731 0.072 Uiso 1 1 calc R
C76 C 0.4009(8) 0.3385(5) 0.7035(5) 0.065(2) Uani 1 1 d .
H37 H 0.3466 0.2719 0.6632 0.077 Uiso 1 1 calc R
C40 C 0.5306(5) 0.8239(6) 0.8662(5) 0.0456(18) Uani 1 1 d .
H40 H 0.5513 0.8507 0.8186 0.055 Uiso 1 1 calc R
C61 C 0.8228(6) 0.0720(5) 0.1963(5) 0.058(2) Uani 1 1 d .
H38 H 0.8302 0.0176 0.2136 0.070 Uiso 1 1 calc R
C78 C 0.1674(7) 0.6286(6) 0.5898(5) 0.082(3) Uani 1 1 d .
H39 H 0.1492 0.6597 0.5463 0.098 Uiso 1 1 calc R
C41 C 0.2228(7) 0.5372(5) 0.7197(4) 0.060(2) Uani 1 1 d .
H41 H 0.2387 0.5049 0.7628 0.072 Uiso 1 1 calc R
C42 C 0.3855(6) 0.4244(6) 0.6983(4) 0.058(2) Uani 1 1 d .
H42 H 0.3206 0.4137 0.6527 0.069 Uiso 1 1 calc R
C43 C 1.1807(6) 0.5454(5) 0.2775(5) 0.0429(18) Uani 1 1 d .
H43 H 1.1768 0.6082 0.2887 0.051 Uiso 1 1 calc R
C44 C 0.6957(6) 0.1022(6) -0.2247(5) 0.067(2) Uani 1 1 d .
H44 H 0.6348 0.0721 -0.2807 0.081 Uiso 1 1 calc R
C45 C 1.0181(5) 0.4670(6) 0.1269(4) 0.0309(16) Uani 1 1 d .
C46 C 0.4685(5) 0.7507(7) 1.0081(5) 0.054(2) Uani 1 1 d .
H46 H 0.4458 0.7245 1.0554 0.065 Uiso 1 1 calc R
B1 B 0.4495(6) 0.6308(6) 0.7450(5) 0.038(2) Uani 1 1 d .
C47 C 1.2611(5) 0.5352(5) 0.3421(5) 0.0519(19) Uani 1 1 d .
H47 H 1.3112 0.5906 0.3967 0.062 Uiso 1 1 calc R
C49 C 0.5165(6) 0.8567(7) 1.0228(5) 0.060(2) Uani 1 1 d .
H49 H 0.5272 0.9029 1.0798 0.073 Uiso 1 1 calc R
C48 C 0.5483(5) 0.8929(5) 0.9512(6) 0.056(2) Uani 1 1 d .
H48 H 0.5819 0.9645 0.9601 0.068 Uiso 1 1 calc R
C52 C 0.2824(6) 0.6471(5) 0.6269(5) 0.057(2) Uani 1 1 d .
H52 H 0.3397 0.6907 0.6066 0.069 Uiso 1 1 calc R
C50 C 0.0834(7) 0.5640(7) 0.6194(6) 0.079(3) Uani 1 1 d .
H50 H 0.0073 0.5509 0.5949 0.095 Uiso 1 1 calc R
C51 C 0.1078(7) 0.5177(6) 0.6840(6) 0.081(3) Uani 1 1 d .
H51 H 0.0495 0.4745 0.7038 0.097 Uiso 1 1 calc R

loop_
_atom_site_aniso_label
_atom_site_aniso_U_11
_atom_site_aniso_U_22
_atom_site_aniso_U_33
_atom_site_aniso_U_23
_atom_site_aniso_U_13
_atom_site_aniso_U_12
Co1 0.0282(5) 0.0308(5) 0.0457(6) 0.0098(4) 0.0085(5) 0.0218(4)
N5 0.027(3) 0.021(3) 0.034(3) 0.011(3) 0.009(3) 0.014(3)
N2 0.026(3) 0.026(4) 0.040(4) 0.003(3) -0.005(3) 0.021(3)
N4 0.014(3) 0.029(3) 0.033(3) 0.007(3) 0.005(2) 0.013(3)
N1 0.036(4) 0.049(4) 0.029(3) 0.006(3) 0.003(3) 0.036(3)
C7 0.030(5) 0.017(4) 0.061(5) 0.015(4) 0.002(4) 0.008(4)
C25 0.037(5) 0.036(5) 0.048(5) 0.009(4) 0.010(4) 0.020(4)
O2 0.062(3) 0.042(3) 0.061(3) 0.017(2) 0.017(2) 0.044(3)
O3 0.038(3) 0.037(3) 0.066(3) 0.018(2) 0.017(2) 0.032(2)
O1 0.037(3) 0.039(3) 0.061(3) 0.014(2) 0.006(2) 0.033(3)
C79 0.021(4) 0.028(4) 0.048(5) 0.005(4) -0.002(4) 0.015(4)
N6 0.024(3) 0.035(4) 0.048(4) 0.012(3) 0.010(3) 0.019(3)
O4 0.050(3) 0.046(3) 0.062(3) 0.028(3) 0.028(2) 0.037(3)
C8 0.035(5) 0.030(5) 0.042(5) 0.004(4) 0.006(4) 0.023(4)
C77 0.030(5) 0.054(5) 0.069(5) 0.018(4) 0.024(4) 0.030(4)
C22 0.037(5) 0.023(5) 0.051(5) 0.010(4) 0.013(4) 0.015(4)
C11 0.023(5) 0.042(4) 0.042(5) 0.016(4) 0.010(4) 0.026(4)
C75 0.022(4) 0.032(5) 0.035(5) 0.006(4) 0.008(4) 0.015(4)
C73 0.040(5) 0.035(5) 0.060(5) 0.006(5) 0.013(4) 0.028(4)
C71 0.042(5) 0.058(5) 0.046(5) -0.002(4) -0.005(4) 0.033(5)
C6 0.040(5) 0.056(5) 0.067(5) 0.024(4) 0.029(4) 0.019(5)
C17 0.041(5) 0.053(5) 0.047(5) 0.014(4) 0.028(4) 0.028(4)
C15 0.020(4) 0.046(5) 0.052(5) 0.020(4) 0.014(4) 0.022(4)
C13 0.039(5) 0.037(5) 0.035(4) 0.005(4) 0.018(4) 0.016(4)
C12 0.031(5) 0.046(5) 0.035(4) 0.009(4) 0.014(4) 0.027(4)
C14 0.033(5) 0.045(5) 0.085(6) 0.020(4) 0.000(5) 0.021(4)
C16 0.036(4) 0.048(5) 0.051(5) 0.011(5) 0.017(4) 0.023(4)
C18 0.042(5) 0.073(6) 0.108(7) 0.042(5) 0.057(5) 0.039(5)
C19 0.080(7) 0.083(7) 0.091(6) 0.046(5) 0.048(5) 0.043(6)
C20 0.049(6) 0.066(5) 0.048(6) 0.032(4) 0.029(4) 0.042(5)
C21 0.075(6) 0.070(7) 0.057(6) 0.031(5) 0.039(5) 0.057(6)
N3 0.031(3) 0.024(3) 0.041(4) 0.004(3) 0.007(3) 0.021(3)
C27 0.036(5) 0.028(5) 0.037(5) 0.002(4) 0.008(4) 0.012(4)
C24 0.067(5) 0.039(5) 0.043(5) -0.013(4) -0.009(5) 0.028(5)
C26 0.054(5) 0.044(5) 0.055(5) -0.005(4) -0.019(5) 0.035(4)
C29 0.021(4) 0.030(5) 0.035(4) 0.003(4) 0.006(3) 0.008(4)
C69 0.033(5) 0.052(5) 0.080(6) 0.042(4) 0.027(4) 0.020(4)
C70 0.037(5) 0.035(5) 0.048(5) 0.017(4) 0.018(4) 0.021(4)
C67 0.035(5) 0.056(5) 0.060(5) 0.003(4) 0.008(4) 0.034(5)
C65 0.027(4) 0.047(5) 0.041(5) 0.011(4) 0.010(4) 0.021(4)
C72 0.033(5) 0.058(5) 0.041(5) 0.009(4) 0.008(5) 0.020(5)
C74 0.032(4) 0.042(5) 0.049(5) 0.003(4) 0.003(5) 0.024(4)
C63 0.045(5) 0.071(6) 0.071(6) 0.033(6) 0.016(5) 0.029(6)
C76 0.100(7) 0.044(6) 0.050(5) 0.012(4) 0.021(5) 0.036(5)
C40 0.050(5) 0.055(5) 0.055(5) 0.019(4) 0.027(4) 0.040(4)
C61 0.062(5) 0.081(6) 0.077(6) 0.037(5) 0.042(5) 0.062(5)
C78 0.045(6) 0.119(8) 0.083(6) 0.015(5) 0.006(6) 0.054(6)
C41 0.050(6) 0.075(6) 0.049(5) 0.010(4) 0.014(5) 0.031(5)
C42 0.065(6) 0.067(6) 0.048(5) 0.012(5) 0.007(4) 0.046(5)
C43 0.031(4) 0.040(5) 0.058(5) 0.003(5) -0.002(4) 0.029(4)
C44 0.068(6) 0.047(6) 0.071(6) -0.004(5) -0.015(4) 0.038(5)
C45 0.013(4) 0.046(5) 0.038(5) 0.016(5) 0.005(4) 0.017(4)
C46 0.050(5) 0.074(6) 0.045(5) 0.016(5) 0.023(4) 0.032(5)
B1 0.026(5) 0.052(6) 0.035(5) 0.005(4) 0.003(4) 0.025(4)
C47 0.041(5) 0.038(5) 0.062(5) -0.005(4) 0.008(4) 0.018(4)
C49 0.058(6) 0.075(7) 0.061(6) 0.010(5) 0.027(5) 0.045(5)
C48 0.055(5) 0.057(5) 0.074(6) 0.019(6) 0.031(5) 0.039(4)
C52 0.049(6) 0.072(5) 0.063(5) 0.019(4) 0.023(4) 0.038(4)
C50 0.030(6) 0.126(8) 0.075(7) 0.003(6) 0.007(5) 0.048(6)
C51 0.031(6) 0.132(8) 0.068(6) 0.018(6) 0.019(5) 0.032(5)

loop_
_atom_type_symbol
_atom_type_description
_atom_type_scat_dispersion_real
_atom_type_scat_dispersion_imag
_atom_type_scat_source
C C 0.0033 0.0016 'International Tables Vol C Tables 4.2.6.8 and 6.1.1.4'
H H 0.0000 0.0000 'International Tables Vol C Tables 4.2.6.8 and 6.1.1.4'
B B 0.0013 0.0007 'International Tables Vol C Tables 4.2.6.8 and 6.1.1.4'
N N 0.0061 0.0033 'International Tables Vol C Tables 4.2.6.8 and 6.1.1.4'
O O 0.0106 0.0060 'International Tables Vol C Tables 4.2.6.8 and 6.1.1.4'
Co Co 0.3494 0.9721 'International Tables Vol C Tables 4.2.6.8 and 6.1.1.4'

loop_
_geom_angle_atom_site_label_1
_geom_angle_atom_site_label_2
_geom_angle_atom_site_label_3
_geom_angle
N5 Co1 N2 177.7(2)
N5 Co1 N3 97.9(2)
N2 Co1 N3 83.0(2)
N5 Co1 N6 82.5(2)
N2 Co1 N6 95.3(2)
N3 Co1 N6 90.46(19)
N5 Co1 N1 96.2(2)
N2 Co1 N1 82.8(2)
N3 Co1 N1 165.8(2)
N6 Co1 N1 90.66(19)
N5 Co1 N4 83.1(2)
N2 Co1 N4 99.0(2)
N3 Co1 N4 90.66(17)
N6 Co1 N4 165.6(2)
N1 Co1 N4 91.74(18)
C8 N5 C29 122.7(5)
C8 N5 Co1 118.0(4)
C29 N5 Co1 118.8(5)
C27 N2 C45 123.5(5)
C27 N2 Co1 118.3(4)
C45 N2 Co1 117.6(4)
C7 N4 C79 118.7(5)
C7 N4 Co1 127.5(5)
C79 N4 Co1 113.7(4)
C73 N1 C75 117.3(5)
C73 N1 Co1 128.1(5)
C75 N1 Co1 114.4(4)
N4 C7 C69 121.3(5)
N4 C7 H7 119.3
C69 C7 H7 119.3
N3 C25 C24 122.2(6)
N3 C25 H25 118.9
C24 C25 H25 118.9
N4 C79 C77 121.4(6)
N4 C79 C29 115.6(6)
C77 C79 C29 122.9(6)
C70 N6 C67 118.1(5)
C70 N6 Co1 114.2(5)
C67 N6 Co1 127.6(5)
O4 C8 N5 129.8(5)
O4 C8 C70 120.2(7)
N5 C8 C70 110.0(6)
C79 C77 C6 118.5(6)
C79 C77 H5 120.8
C6 C77 H5 120.8
C26 C22 N3 121.7(5)
C26 C22 C27 123.8(6)
N3 C22 C27 114.5(6)
C12 C11 C65 115.0(5)
C12 C11 B1 124.6(6)
C65 C11 B1 120.1(6)
N1 C75 C43 121.7(5)
N1 C75 C45 114.2(6)
C43 C75 C45 124.0(6)
N1 C73 C71 123.3(5)
N1 C73 H1 118.4
C71 C73 H1 118.4
C73 C71 C47 118.8(6)
C73 C71 H2 120.6
C47 C71 H2 120.6
C69 C6 C77 120.2(6)
C69 C6 H6 119.9
C77 C6 H6 119.9
C41 C17 C52 114.6(6)
C41 C17 B1 122.1(7)
C52 C17 B1 123.2(7)
C40 C15 C16 114.5(6)
C40 C15 B1 124.5(6)
C16 C15 B1 120.7(6)
C14 C13 C42 113.7(6)
C14 C13 B1 122.2(6)
C42 C13 B1 123.8(6)
C11 C12 C74 123.0(6)
C11 C12 H12 118.5
C74 C12 H12 118.5
C63 C14 C13 122.0(6)
C63 C14 H14 119.0
C13 C14 H14 119.0
C46 C16 C15 123.1(6)
C46 C16 H16 118.4
C15 C16 H16 118.4
C67 C18 C19 121.4(6)
C67 C18 H18 119.3
C19 C18 H18 119.3
C18 C19 C61 117.2(7)
C18 C19 H19 121.4
C61 C19 H19 121.4
C74 C20 C72 117.9(6)
C74 C20 H20 121.1
C72 C20 H20 121.1
C63 C21 C76 118.8(7)
C63 C21 H21 120.6
C76 C21 H21 120.6
C25 N3 C22 117.0(5)
C25 N3 Co1 129.1(4)
C22 N3 Co1 113.9(4)
O1 C27 N2 129.1(5)
O1 C27 C22 121.1(6)
N2 C27 C22 109.8(6)
C25 C24 C44 121.1(6)
C25 C24 H24 119.5
C44 C24 H24 119.5
C22 C26 C44 120.9(6)
C22 C26 H26 119.5
C44 C26 H26 119.5
O3 C29 N5 127.9(6)
O3 C29 C79 123.5(6)
N5 C29 C79 108.6(6)
C6 C69 C7 119.9(6)
C6 C69 H30 120.1
C7 C69 H30 120.1
N6 C70 C61 123.0(6)
N6 C70 C8 114.7(6)
C61 C70 C8 122.3(7)
N6 C67 C18 120.7(6)
N6 C67 H32 119.7
C18 C67 H32 119.7
C72 C65 C11 123.9(6)
C72 C65 H34 118.0
C11 C65 H34 118.0
C65 C72 C20 119.7(6)
C65 C72 H33 120.2
C20 C72 H33 120.2
C20 C74 C12 120.4(6)
C20 C74 H35 119.8
C12 C74 H35 119.8
C21 C63 C14 122.1(7)
C21 C63 H36 118.9
C14 C63 H36 118.9
C21 C76 C42 119.3(7)
C21 C76 H37 120.4
C42 C76 H37 120.4
C15 C40 C48 123.2(6)
C15 C40 H40 118.4
C48 C40 H40 118.4
C70 C61 C19 119.6(6)
C70 C61 H38 120.2
C19 C61 H38 120.2
C50 C78 C52 118.4(8)
C50 C78 H39 120.8
C52 C78 H39 120.8
C17 C41 C51 123.8(7)
C17 C41 H41 118.1
C51 C41 H41 118.1
C76 C42 C13 124.0(6)
C76 C42 H42 118.0
C13 C42 H42 118.0
C75 C43 C47 120.3(6)
C75 C43 H43 119.8
C47 C43 H43 119.8
C26 C44 C24 117.1(6)
C26 C44 H44 121.4
C24 C44 H44 121.4
O2 C45 N2 128.2(5)
O2 C45 C75 121.1(6)
N2 C45 C75 110.7(6)
C16 C46 C49 120.2(7)
C16 C46 H46 119.9
C49 C46 H46 119.9
C11 B1 C17 110.7(5)
C11 B1 C13 105.3(5)
C17 B1 C13 111.9(6)
C11 B1 C15 115.1(6)
C17 B1 C15 103.3(4)
C13 B1 C15 110.8(5)
C71 C47 C43 118.5(6)
C71 C47 H47 120.7
C43 C47 H47 120.7
C48 C49 C46 118.5(7)
C48 C49 H49 120.8
C46 C49 H49 120.8
C49 C48 C40 120.5(7)
C49 C48 H48 119.7
C40 C48 H48 119.7
C78 C52 C17 122.7(7)
C78 C52 H52 118.6
C17 C52 H52 118.6
C51 C50 C78 122.1(8)
C51 C50 H50 119.0
C78 C50 H50 119.0
C50 C51 C41 118.4(8)
C50 C51 H51 120.8
C41 C51 H51 120.8

loop_
_geom_bond_atom_site_label_1
_geom_bond_atom_site_label_2
_geom_bond_distance
Co1 N5 1.901(4)
Co1 N2 1.894(4)
Co1 N3 1.916(4)
Co1 N6 1.938(5)
Co1 N1 1.924(4)
Co1 N4 1.943(4)
N5 C8 1.341(7)
N5 C29 1.400(7)
N2 C27 1.362(7)
N2 C45 1.376(7)
N4 C7 1.346(6)
N4 C79 1.391(6)
N1 C73 1.348(6)
N1 C75 1.379(6)
C7 C69 1.384(7)
C7 H7 0.9300
C25 N3 1.345(6)
C25 C24 1.365(7)
C25 H25 0.9300
O2 C45 1.224(6)
O3 C29 1.195(6)
O1 C27 1.229(6)
C79 C77 1.368(7)
C79 C29 1.498(8)
N6 C70 1.340(6)
N6 C67 1.357(6)
O4 C8 1.223(6)
C8 C70 1.510(8)
C77 C6 1.399(8)
C77 H5 0.9300
C22 C26 1.378(7)
C22 N3 1.385(6)
C22 C27 1.488(7)
C11 C12 1.386(7)
C11 C65 1.411(7)
C11 B1 1.634(9)
C75 C43 1.359(7)
C75 C45 1.470(7)
C73 C71 1.375(7)
C73 H1 0.9300
C71 C47 1.390(7)
C71 H2 0.9300
C6 C69 1.357(7)
C6 H6 0.9300
C17 C41 1.389(8)
C17 C52 1.425(8)
C17 B1 1.647(9)
C15 C40 1.390(7)
C15 C16 1.399(7)
C15 B1 1.643(9)
C13 C14 1.390(7)
C13 C42 1.402(7)
C13 B1 1.646(9)
C12 C74 1.378(7)
C12 H12 0.9300
C14 C63 1.377(8)
C14 H14 0.9300
C16 C46 1.385(7)
C16 H16 0.9300
C18 C67 1.365(8)
C18 C19 1.368(8)
C18 H18 0.9300
C19 C61 1.391(8)
C19 H19 0.9300
C20 C74 1.397(7)
C20 C72 1.413(8)
C20 H20 0.9300
C21 C63 1.345(8)
C21 C76 1.365(8)
C21 H21 0.9300
C24 C44 1.396(8)
C24 H24 0.9300
C26 C44 1.359(7)
C26 H26 0.9300
C69 H30 0.9300
C70 C61 1.352(8)
C67 H32 0.9300
C65 C72 1.353(7)
C65 H34 0.9300
C72 H33 0.9300
C74 H35 0.9300
C63 H36 0.9300
C76 C42 1.377(8)
C76 H37 0.9300
C40 C48 1.381(7)
C40 H40 0.9300
C61 H38 0.9300
C78 C50 1.365(9)
C78 C52 1.410(8)
C78 H39 0.9300
C41 C51 1.403(8)
C41 H41 0.9300
C42 H42 0.9300
C43 C47 1.386(7)
C43 H43 0.9300
C44 H44 0.9300
C46 C49 1.375(8)
C46 H46 0.9300
C47 H47 0.9300
C49 C48 1.377(8)
C49 H49 0.9300
C48 H48 0.9300
C52 H52 0.9300
C50 C51 1.373(9)
C50 H50 0.9300
C51 H51 0.9300

loop_
_platon_squeeze_void_nr
_platon_squeeze_void_average_x
_platon_squeeze_void_average_y
_platon_squeeze_void_average_z
_platon_squeeze_void_volume
_platon_squeeze_void_count_electrons
1 0.015 0.000 0.500 753.0 181.8
